data_7700939
loop_
_publ_author_name
'Rama, Raquel J.'
'Maya, Celia'
'Nicasio, M. Carmen'

_publ_section_title
;
 Palladium-mediated intramolecular dearomatization of ligated
 dialkylterphenyl phosphines.
;
_journal_issue 39
_journal_name_full 'Dalton transactions (Cambridge, England : 2003)'
_journal_page_first 14575
_journal_page_last 14579
_journal_paper_doi 10.1039/c9dt03201k
_journal_volume 48
_journal_year 2019
_chemical_formula_moiety 'C39 H46 Cl O P Pd, C4 H10 O'
_chemical_formula_sum 'C43 H56 Cl O2 P Pd'
_chemical_formula_weight 777.69
_chemical_properties_physical 'air-sensitive, moisture-sensitive,Air-sensitive,Moisture-sensitive'
_space_group_crystal_system monoclinic
_space_group_IT_number 14
_space_group_name_Hall '-P 2ybc'
_space_group_name_H-M_alt 'P 1 21/c 1'
_symmetry_space_group_name_Hall '-P 2ybc'
_symmetry_space_group_name_H-M 'P 1 21/c 1'
_atom_sites_solution_hydrogens geom
_audit_creation_date 2019-07-26
_audit_creation_method
;
Olex2 1.2
(compiled 2018.05.29 svn.r3508 for OlexSys, GUI svn.r5506)
;
_audit_update_record
;
2019-07-26 deposited with the CCDC.    2019-08-28 downloaded from the CCDC.
;
_cell_angle_alpha 90
_cell_angle_beta 109.162(2)
_cell_angle_gamma 90
_cell_formula_units_Z 4
_cell_length_a 14.0644(5)
_cell_length_b 13.7583(5)
_cell_length_c 20.8100(7)
_cell_measurement_reflns_used 9817
_cell_measurement_temperature 100.0
_cell_measurement_theta_max 30.59
_cell_measurement_theta_min 2.55
_cell_volume 3803.7(2)
_computing_cell_refinement 'Bruker Apex3, 2017'
_computing_data_collection 'Bruker Apex3, 2017'
_computing_data_reduction 'SAINT v8.38A (Bruker, 2017)'
_computing_molecular_graphics 'Olex2 (Dolomanov et al., 2009)'
_computing_publication_material 'Olex2 (Dolomanov et al., 2009)'
_computing_structure_refinement 'XL (Sheldrick, 2014)'
_computing_structure_solution 'XT (Sheldrick, 2015)'
_diffrn_ambient_temperature 100.0
_diffrn_measured_fraction_theta_full 0.999
_diffrn_measured_fraction_theta_max 1.000
_diffrn_measurement_device 'Bruker D8 Quest'
_diffrn_measurement_device_type 'Bruker CHi Fixed Quest'
_diffrn_measurement_method '\f and \w scans'
_diffrn_radiation_monochromator multilayer
_diffrn_radiation_probe x-ray
_diffrn_radiation_type MoK\a
_diffrn_radiation_wavelength 0.71073
_diffrn_reflns_av_R_equivalents 0.0816
_diffrn_reflns_av_unetI/netI 0.0347
_diffrn_reflns_Laue_measured_fraction_full 0.999
_diffrn_reflns_Laue_measured_fraction_max 1.000
_diffrn_reflns_limit_h_max 19
_diffrn_reflns_limit_h_min -19
_diffrn_reflns_limit_k_max 19
_diffrn_reflns_limit_k_min -19
_diffrn_reflns_limit_l_max 29
_diffrn_reflns_limit_l_min -29
_diffrn_reflns_number 124219
_diffrn_reflns_point_group_measured_fraction_full 0.999
_diffrn_reflns_point_group_measured_fraction_max 1.000
_diffrn_reflns_theta_full 25.242
_diffrn_reflns_theta_max 30.033
_diffrn_reflns_theta_min 2.138
_diffrn_source 'microfocus sealed x-ray tube'
_diffrn_source_type 'Incoatec I/mS high brilliance'
_diffrn_standards_number 0
_exptl_absorpt_coefficient_mu 0.635
_exptl_absorpt_correction_T_max 0.7462
_exptl_absorpt_correction_T_min 0.6806
_exptl_absorpt_correction_type multi-scan
_exptl_absorpt_process_details
;
SADABS-2016/2 (Bruker,2016/2) was used for absorption correction. 
wR2(int) was 0.1232 before and 0.0729 after correction. 
The Ratio of minimum to maximum transmission is 0.9121. 
The \l/2 correction factor is Not present.
;
_exptl_crystal_colour yellow
_exptl_crystal_colour_primary yellow
_exptl_crystal_density_diffrn 1.358
_exptl_crystal_description irregular
_exptl_crystal_F_000 1632
_exptl_crystal_recrystallization_method 'Crystallised from a mixture of diethyl ether, pentane and hexane by cooling'
_exptl_crystal_size_max 0.31
_exptl_crystal_size_mid 0.11
_exptl_crystal_size_min 0.06
_refine_diff_density_max 1.371
_refine_diff_density_min -0.962
_refine_diff_density_rms 0.089
_refine_ls_extinction_method none
_refine_ls_goodness_of_fit_ref 1.044
_refine_ls_hydrogen_treatment constr
_refine_ls_matrix_type full
_refine_ls_number_parameters 440
_refine_ls_number_reflns 11130
_refine_ls_number_restraints 0
_refine_ls_restrained_S_all 1.044
_refine_ls_R_factor_all 0.0582
_refine_ls_R_factor_gt 0.0399
_refine_ls_shift/su_max 0.002
_refine_ls_shift/su_mean 0.000
_refine_ls_structure_factor_coef Fsqd
_refine_ls_weighting_details 'w=1/[\s^2^(Fo^2^)+(0.0409P)^2^+5.8449P] where P=(Fo^2^+2Fc^2^)/3'
_refine_ls_weighting_scheme calc
_refine_ls_wR_factor_gt 0.0947
_refine_ls_wR_factor_ref 0.1057
_reflns_Friedel_coverage 0.000
_reflns_number_gt 8772
_reflns_number_total 11130
_reflns_threshold_expression 'I > 2\s(I)'
_cod_data_source_file c9dt03201k2.cif
_cod_data_source_block compound_4b
_cod_depositor_comments 'Adding full bibliography for 7700939--7700941.cif.'
_cod_database_code 7700939
_shelx_shelxl_version_number 2017/1
_shelx_space_group_comment
;
The symmetry employed for this shelxl refinement is uniquely defined
by the following loop, which should always be used as a source of
symmetry information in preference to the above space-group names.
They are only intended as comments.
;
_shelx_estimated_absorpt_t_max 0.963
_shelx_estimated_absorpt_t_min 0.827
_olex2_refinement_description
;
1. Fixed Uiso
 At 1.2 times of:
  All C(H) groups, All C(H,H) groups
 At 1.5 times of:
  All C(H,H,H) groups
2.a Ternary CH refined with riding coordinates:
 C15(H15), C18(H18), C30(H30), C35(H35)
2.b Secondary CH2 refined with riding coordinates:
 C31(H31A,H31B), C32(H32A,H32B), C33(H33A,H33B), C34(H34A,H34B), C36(H36A,
 H36B), C37(H37A,H37B), C38(H38A,H38B), C39(H39A,H39B), C41(H41A,H41B),
 C42(H42A,H42B)
2.c Aromatic/amide H refined with riding coordinates:
 C3(H3), C4(H4), C5(H5), C9(H9), C10(H10), C11(H11), C16(H16), C20(H20),
 C21(H21), C23(H23), C24(H24)
2.d Idealised Me refined as rotating group:
 C25(H25A,H25B,H25C), C26(H26A,H26B,H26C), C27(H27A,H27B,H27C), C28(H28A,H28B,
 H28C), C29(H29A,H29B,H29C), C40(H40A,H40B,H40C), C43(H43A,H43B,H43C)
;
_olex2_exptl_crystal_mounting_method 'The crystal was mounted on a 150 micro/m MITEGEN holder in perfluoroether oil'
_olex2_submission_special_instructions 'No special instructions were received'

loop_
_space_group_symop_operation_xyz
'x, y, z'
'-x, y+1/2, -z+1/2'
'-x, -y, -z'
'x, -y-1/2, z-1/2'

loop_
_atom_site_label
_atom_site_type_symbol
_atom_site_fract_x
_atom_site_fract_y
_atom_site_fract_z
_atom_site_U_iso_or_equiv
_atom_site_adp_type
_atom_site_occupancy
_atom_site_site_symmetry_order
_atom_site_calc_flag
_atom_site_refinement_flags_posn
Pd1 Pd 0.34384(2) 0.36800(2) 0.71627(2) 0.02091(5) Uani 1 1 d .
Cl1 Cl 0.36841(5) 0.44471(5) 0.82476(3) 0.02478(12) Uani 1 1 d .
P1 P 0.18718(5) 0.30247(5) 0.68437(3) 0.02056(12) Uani 1 1 d .
O1 O 0.44915(15) 0.80314(14) 0.44379(10) 0.0295(4) Uani 1 1 d .
C1 C 0.18371(18) 0.22945(18) 0.60865(11) 0.0210(4) Uani 1 1 d .
C2 C 0.27131(18) 0.23948(17) 0.59056(11) 0.0205(4) Uani 1 1 d .
C3 C 0.2847(2) 0.18505(18) 0.53782(12) 0.0240(5) Uani 1 1 d .
H3 H 0.344686 0.191997 0.526665 0.029 Uiso 1 1 calc R
C4 C 0.2109(2) 0.12088(19) 0.50167(13) 0.0273(5) Uani 1 1 d .
H4 H 0.220547 0.082607 0.466311 0.033 Uiso 1 1 calc R
C5 C 0.1228(2) 0.1127(2) 0.51729(13) 0.0279(5) Uani 1 1 d .
H5 H 0.072094 0.069043 0.491860 0.034 Uiso 1 1 calc R
C6 C 0.10660(19) 0.16686(19) 0.56931(12) 0.0236(5) Uani 1 1 d .
C7 C 0.0040(2) 0.1605(2) 0.57617(13) 0.0279(5) Uani 1 1 d .
C8 C -0.0205(2) 0.0861(2) 0.61444(14) 0.0317(6) Uani 1 1 d .
C9 C -0.1181(2) 0.0837(3) 0.61834(16) 0.0400(7) Uani 1 1 d .
H9 H -0.135349 0.035306 0.645190 0.048 Uiso 1 1 calc R
C10 C -0.1896(2) 0.1508(3) 0.58357(17) 0.0446(8) Uani 1 1 d .
H10 H -0.254951 0.149046 0.587526 0.054 Uiso 1 1 calc R
C11 C -0.1669(2) 0.2202(3) 0.54331(16) 0.0431(8) Uani 1 1 d .
H11 H -0.217193 0.264898 0.518839 0.052 Uiso 1 1 calc R
C12 C -0.0706(2) 0.2254(2) 0.53806(14) 0.0336(6) Uani 1 1 d .
C13 C 0.34681(18) 0.31765(18) 0.62247(11) 0.0207(4) Uani 1 1 d .
C14 C 0.44302(18) 0.29506(19) 0.67194(12) 0.0223(5) Uani 1 1 d .
C15 C 0.49792(19) 0.37742(19) 0.70277(12) 0.0247(5) Uani 1 1 d .
H15 H 0.559191 0.368147 0.743600 0.030 Uiso 1 1 calc R
C16 C 0.48478(19) 0.46988(19) 0.66669(12) 0.0240(5) Uani 1 1 d .
H16 H 0.526451 0.523060 0.687778 0.029 Uiso 1 1 calc R
C17 C 0.41579(19) 0.48305(18) 0.60451(12) 0.0228(5) Uani 1 1 d .
C18 C 0.34040(18) 0.40349(18) 0.57360(12) 0.0215(5) Uani 1 1 d .
H18 H 0.357733 0.377057 0.534072 0.026 Uiso 1 1 calc R
C19 C 0.41767(18) 0.56992(18) 0.56340(12) 0.0219(5) Uani 1 1 d .
C20 C 0.44793(19) 0.66061(19) 0.59312(13) 0.0240(5) Uani 1 1 d .
H20 H 0.461489 0.667886 0.640692 0.029 Uiso 1 1 calc R
C21 C 0.45885(19) 0.74053(19) 0.55543(13) 0.0250(5) Uani 1 1 d .
H21 H 0.479637 0.801471 0.576908 0.030 Uiso 1 1 calc R
C22 C 0.43896(19) 0.73010(18) 0.48600(13) 0.0233(5) Uani 1 1 d .
C23 C 0.4066(2) 0.64141(19) 0.45438(13) 0.0258(5) Uani 1 1 d .
H23 H 0.391886 0.634835 0.406646 0.031 Uiso 1 1 calc R
C24 C 0.39612(19) 0.56313(19) 0.49275(12) 0.0246(5) Uani 1 1 d .
H24 H 0.373644 0.502826 0.470770 0.030 Uiso 1 1 calc R
C25 C 0.0541(2) 0.0078(2) 0.64873(16) 0.0361(6) Uani 1 1 d .
H25A H 0.065601 -0.034461 0.614132 0.054 Uiso 1 1 calc GR
H25B H 0.027204 -0.030734 0.678463 0.054 Uiso 1 1 calc GR
H25C H 0.117755 0.037885 0.675878 0.054 Uiso 1 1 calc GR
C26 C -0.0506(2) 0.2978(3) 0.48947(16) 0.0420(7) Uani 1 1 d .
H26A H 0.017176 0.324968 0.509633 0.063 Uiso 1 1 calc GR
H26B H -0.100296 0.350326 0.480625 0.063 Uiso 1 1 calc GR
H26C H -0.055541 0.265188 0.446631 0.063 Uiso 1 1 calc GR
C27 C 0.4761(2) 0.19378(19) 0.69519(13) 0.0260(5) Uani 1 1 d .
H27A H 0.522580 0.195544 0.742056 0.039 Uiso 1 1 calc GR
H27B H 0.510170 0.165233 0.665481 0.039 Uiso 1 1 calc GR
H27C H 0.417226 0.154308 0.693247 0.039 Uiso 1 1 calc GR
C28 C 0.23280(19) 0.4439(2) 0.54490(14) 0.0294(5) Uani 1 1 d .
H28A H 0.186876 0.391925 0.521407 0.044 Uiso 1 1 calc GR
H28B H 0.231035 0.496488 0.512758 0.044 Uiso 1 1 calc GR
H28C H 0.211877 0.469089 0.582239 0.044 Uiso 1 1 calc GR
C29 C 0.4725(2) 0.8973(2) 0.47303(15) 0.0325(6) Uani 1 1 d .
H29A H 0.420147 0.917746 0.491766 0.049 Uiso 1 1 calc GR
H29B H 0.475595 0.943589 0.437968 0.049 Uiso 1 1 calc GR
H29C H 0.537661 0.895522 0.509478 0.049 Uiso 1 1 calc GR
C30 C 0.17770(19) 0.21465(19) 0.74855(12) 0.0236(5) Uani 1 1 d .
H30 H 0.115071 0.175164 0.729281 0.028 Uiso 1 1 calc R
C31 C 0.2700(2) 0.1461(2) 0.77049(13) 0.0287(5) Uani 1 1 d .
H31A H 0.258029 0.087648 0.741110 0.034 Uiso 1 1 calc R
H31B H 0.330997 0.179732 0.768131 0.034 Uiso 1 1 calc R
C32 C 0.2814(2) 0.1187(2) 0.84334(14) 0.0320(6) Uani 1 1 d .
H32A H 0.232491 0.067735 0.844847 0.038 Uiso 1 1 calc R
H32B H 0.350349 0.095449 0.867952 0.038 Uiso 1 1 calc R
C33 C 0.2598(2) 0.2130(2) 0.87312(14) 0.0346(6) Uani 1 1 d .
H33A H 0.320965 0.254015 0.888395 0.042 Uiso 1 1 calc R
H33B H 0.236901 0.200191 0.912518 0.042 Uiso 1 1 calc R
C34 C 0.1770(2) 0.2636(2) 0.81631(12) 0.0267(5) Uani 1 1 d .
H34A H 0.190998 0.334066 0.815770 0.032 Uiso 1 1 calc R
H34B H 0.110843 0.254727 0.822668 0.032 Uiso 1 1 calc R
C35 C 0.0737(2) 0.3797(2) 0.66108(14) 0.0276(5) Uani 1 1 d .
H35 H 0.046231 0.381554 0.610261 0.033 Uiso 1 1 calc R
C36 C -0.0131(2) 0.3509(2) 0.68615(15) 0.0324(6) Uani 1 1 d .
H36A H 0.010322 0.341036 0.736042 0.039 Uiso 1 1 calc R
H36B H -0.046911 0.291004 0.663429 0.039 Uiso 1 1 calc R
C37 C -0.0827(2) 0.4394(3) 0.66550(18) 0.0434(8) Uani 1 1 d .
H37A H -0.124600 0.446044 0.695321 0.052 Uiso 1 1 calc R
H37B H -0.127574 0.433502 0.617753 0.052 Uiso 1 1 calc R
C38 C -0.0114(3) 0.5273(3) 0.6739(2) 0.0471(8) Uani 1 1 d .
H38A H -0.032507 0.568339 0.632553 0.056 Uiso 1 1 calc R
H38B H -0.012003 0.567480 0.713273 0.056 Uiso 1 1 calc R
C39 C 0.0944(2) 0.4853(2) 0.68559(17) 0.0368(6) Uani 1 1 d .
H39A H 0.129487 0.521147 0.658732 0.044 Uiso 1 1 calc R
H39B H 0.135692 0.487991 0.734308 0.044 Uiso 1 1 calc R
O2 O 0.72938(17) 0.33880(18) 0.80861(11) 0.0425(5) Uani 1 1 d .
C40 C 0.6730(3) 0.4435(3) 0.87898(16) 0.0419(7) Uani 1 1 d .
H40A H 0.603000 0.432021 0.850688 0.063 Uiso 1 1 calc GR
H40B H 0.699181 0.500317 0.861787 0.063 Uiso 1 1 calc GR
H40C H 0.676062 0.455422 0.926049 0.063 Uiso 1 1 calc GR
C41 C 0.7348(2) 0.3569(3) 0.87657(16) 0.0391(7) Uani 1 1 d .
H41A H 0.805635 0.368273 0.904957 0.047 Uiso 1 1 calc R
H41B H 0.709635 0.299650 0.894947 0.047 Uiso 1 1 calc R
C42 C 0.7810(3) 0.2525(3) 0.80204(19) 0.0595(11) Uani 1 1 d .
H42A H 0.755675 0.197138 0.822206 0.071 Uiso 1 1 calc R
H42B H 0.853797 0.259923 0.826938 0.071 Uiso 1 1 calc R
C43 C 0.7651(3) 0.2325(3) 0.72924(19) 0.0574(10) Uani 1 1 d .
H43A H 0.693006 0.224848 0.704773 0.086 Uiso 1 1 calc GR
H43B H 0.800529 0.172664 0.725195 0.086 Uiso 1 1 calc GR
H43C H 0.791417 0.286829 0.709643 0.086 Uiso 1 1 calc GR

loop_
_atom_site_aniso_label
_atom_site_aniso_U_11
_atom_site_aniso_U_22
_atom_site_aniso_U_33
_atom_site_aniso_U_23
_atom_site_aniso_U_13
_atom_site_aniso_U_12
Pd1 0.02087(9) 0.02306(9) 0.01653(8) -0.00136(7) 0.00307(6) -0.00187(7)
Cl1 0.0276(3) 0.0287(3) 0.0158(2) -0.0073(2) 0.0041(2) -0.0079(2)
P1 0.0195(3) 0.0234(3) 0.0173(3) -0.0023(2) 0.0041(2) 0.0000(2)
O1 0.0375(10) 0.0231(9) 0.0289(9) 0.0041(7) 0.0124(8) -0.0023(8)
C1 0.0228(11) 0.0226(11) 0.0160(10) -0.0014(8) 0.0042(8) -0.0009(9)
C2 0.0230(11) 0.0193(11) 0.0168(10) 0.0019(8) 0.0031(8) 0.0006(9)
C3 0.0273(12) 0.0242(12) 0.0211(11) 0.0006(9) 0.0089(9) 0.0018(10)
C4 0.0348(13) 0.0255(13) 0.0217(11) -0.0046(9) 0.0096(10) 0.0004(10)
C5 0.0305(13) 0.0278(13) 0.0223(11) -0.0059(10) 0.0044(10) -0.0059(10)
C6 0.0234(11) 0.0247(12) 0.0202(11) -0.0005(9) 0.0036(9) -0.0024(9)
C7 0.0247(12) 0.0356(14) 0.0218(11) -0.0087(10) 0.0054(10) -0.0068(10)
C8 0.0310(13) 0.0364(15) 0.0282(13) -0.0121(11) 0.0103(11) -0.0099(12)
C9 0.0359(15) 0.0533(19) 0.0347(15) -0.0168(14) 0.0168(13) -0.0201(14)
C10 0.0244(13) 0.071(2) 0.0373(16) -0.0214(16) 0.0091(12) -0.0113(15)
C11 0.0239(13) 0.063(2) 0.0346(15) -0.0137(15) -0.0012(12) 0.0006(14)
C12 0.0263(13) 0.0435(16) 0.0261(13) -0.0076(12) 0.0019(10) -0.0037(12)
C13 0.0211(11) 0.0245(12) 0.0164(10) -0.0002(9) 0.0061(8) 0.0008(9)
C14 0.0205(11) 0.0272(12) 0.0190(10) 0.0021(9) 0.0063(9) 0.0011(9)
C15 0.0209(11) 0.0316(13) 0.0188(10) 0.0021(9) 0.0027(9) -0.0024(10)
C16 0.0231(11) 0.0278(12) 0.0203(11) -0.0012(9) 0.0060(9) -0.0049(10)
C17 0.0237(11) 0.0230(11) 0.0215(11) -0.0002(9) 0.0072(9) -0.0009(9)
C18 0.0223(11) 0.0245(11) 0.0163(10) 0.0005(9) 0.0045(9) -0.0020(9)
C19 0.0215(11) 0.0239(11) 0.0201(10) 0.0006(9) 0.0064(9) -0.0015(9)
C20 0.0261(12) 0.0244(12) 0.0205(11) -0.0029(9) 0.0061(9) -0.0002(10)
C21 0.0243(12) 0.0223(12) 0.0262(12) -0.0009(9) 0.0054(10) -0.0016(9)
C22 0.0233(11) 0.0227(11) 0.0245(11) 0.0044(9) 0.0085(9) 0.0011(9)
C23 0.0293(12) 0.0283(13) 0.0192(11) 0.0006(9) 0.0074(9) 0.0005(10)
C24 0.0280(12) 0.0233(12) 0.0215(11) -0.0015(9) 0.0066(9) -0.0021(10)
C25 0.0420(16) 0.0318(15) 0.0360(15) -0.0054(12) 0.0151(13) -0.0108(13)
C26 0.0323(15) 0.0502(19) 0.0341(15) 0.0030(14) -0.0017(12) 0.0013(14)
C27 0.0248(12) 0.0292(13) 0.0232(11) 0.0044(10) 0.0069(10) 0.0041(10)
C28 0.0241(12) 0.0303(13) 0.0292(13) 0.0059(11) 0.0023(10) -0.0003(10)
C29 0.0381(15) 0.0226(12) 0.0377(15) 0.0033(11) 0.0136(12) -0.0016(11)
C30 0.0249(12) 0.0275(12) 0.0190(10) -0.0017(9) 0.0078(9) -0.0014(10)
C31 0.0335(14) 0.0299(14) 0.0240(12) 0.0037(10) 0.0110(10) 0.0052(11)
C32 0.0296(13) 0.0368(15) 0.0289(13) 0.0055(11) 0.0085(11) -0.0011(11)
C33 0.0346(14) 0.0478(17) 0.0211(12) 0.0013(12) 0.0086(11) 0.0029(13)
C34 0.0279(12) 0.0325(13) 0.0211(11) -0.0046(10) 0.0101(10) -0.0010(10)
C35 0.0239(12) 0.0311(14) 0.0258(12) -0.0012(10) 0.0054(10) 0.0052(10)
C36 0.0236(12) 0.0389(16) 0.0334(14) -0.0031(12) 0.0073(11) 0.0058(11)
C37 0.0327(15) 0.0489(19) 0.0464(18) -0.0018(15) 0.0103(13) 0.0142(14)
C38 0.0475(19) 0.0402(18) 0.056(2) 0.0038(15) 0.0210(16) 0.0193(15)
C39 0.0377(16) 0.0314(15) 0.0419(16) -0.0025(12) 0.0139(13) 0.0066(12)
O2 0.0360(12) 0.0554(14) 0.0329(11) 0.0017(10) 0.0070(9) 0.0099(10)
C40 0.0424(17) 0.0457(18) 0.0348(15) -0.0066(14) 0.0086(13) -0.0067(14)
C41 0.0342(15) 0.0487(19) 0.0326(14) 0.0028(13) 0.0086(12) -0.0053(14)
C42 0.062(2) 0.073(3) 0.0425(19) 0.0032(19) 0.0160(18) 0.027(2)
C43 0.050(2) 0.079(3) 0.045(2) -0.0052(19) 0.0188(17) 0.011(2)

loop_
_atom_type_symbol
_atom_type_description
_atom_type_scat_dispersion_real
_atom_type_scat_dispersion_imag
_atom_type_scat_source
C C 0.0033 0.0016 'International Tables Vol C Tables 4.2.6.8 and 6.1.1.4'
H H 0.0000 0.0000 'International Tables Vol C Tables 4.2.6.8 and 6.1.1.4'
Cl Cl 0.1484 0.1585 'International Tables Vol C Tables 4.2.6.8 and 6.1.1.4'
O O 0.0106 0.0060 'International Tables Vol C Tables 4.2.6.8 and 6.1.1.4'
P P 0.1023 0.0942 'International Tables Vol C Tables 4.2.6.8 and 6.1.1.4'
Pd Pd -0.9988 1.0072 'International Tables Vol C Tables 4.2.6.8 and 6.1.1.4'

loop_
_geom_angle_atom_site_label_1
_geom_angle_atom_site_label_2
_geom_angle_atom_site_label_3
_geom_angle
P1 Pd1 Cl1 105.95(2)
P1 Pd1 C15 149.10(7)
C13 Pd1 Cl1 168.84(7)
C13 Pd1 P1 84.84(7)
C13 Pd1 C14 39.65(9)
C13 Pd1 C15 65.87(9)
C14 Pd1 Cl1 133.64(7)
C14 Pd1 P1 113.10(7)
C14 Pd1 C15 36.74(9)
C15 Pd1 Cl1 103.93(6)
C1 P1 Pd1 102.47(8)
C30 P1 Pd1 110.10(8)
C30 P1 C1 105.85(11)
C30 P1 C35 107.86(12)
C35 P1 Pd1 121.41(9)
C35 P1 C1 108.02(12)
C22 O1 C29 116.8(2)
C2 C1 P1 113.10(17)
C2 C1 C6 118.4(2)
C6 C1 P1 128.45(19)
C1 C2 C13 120.3(2)
C3 C2 C1 121.0(2)
C3 C2 C13 118.3(2)
C4 C3 C2 120.1(2)
C3 C4 C5 119.6(2)
C4 C5 C6 121.8(2)
C1 C6 C7 124.0(2)
C5 C6 C1 119.0(2)
C5 C6 C7 116.8(2)
C8 C7 C6 121.3(3)
C8 C7 C12 120.3(3)
C12 C7 C6 118.2(3)
C7 C8 C25 121.7(3)
C9 C8 C7 118.5(3)
C9 C8 C25 119.8(3)
C10 C9 C8 120.8(3)
C11 C10 C9 120.6(3)
C10 C11 C12 120.6(3)
C7 C12 C26 121.8(3)
C11 C12 C7 119.1(3)
C11 C12 C26 119.1(3)
C2 C13 Pd1 115.01(16)
C2 C13 C18 112.12(19)
C14 C13 Pd1 72.85(14)
C14 C13 C2 121.5(2)
C14 C13 C18 118.3(2)
C18 C13 Pd1 110.38(16)
C13 C14 Pd1 67.50(13)
C13 C14 C27 123.4(2)
C15 C14 Pd1 76.38(15)
C15 C14 C13 113.6(2)
C15 C14 C27 122.5(2)
C27 C14 Pd1 118.08(17)
C14 C15 Pd1 66.88(14)
C14 C15 C16 120.8(2)
C16 C15 Pd1 98.52(16)
C17 C16 C15 122.7(2)
C16 C17 C18 119.5(2)
C16 C17 C19 121.4(2)
C19 C17 C18 118.9(2)
C17 C18 C13 113.13(19)
C17 C18 C28 111.5(2)
C28 C18 C13 111.7(2)
C20 C19 C17 121.9(2)
C20 C19 C24 117.0(2)
C24 C19 C17 121.0(2)
C21 C20 C19 122.1(2)
C22 C21 C20 119.0(2)
O1 C22 C21 124.3(2)
O1 C22 C23 115.2(2)
C21 C22 C23 120.5(2)
C24 C23 C22 119.5(2)
C23 C24 C19 121.9(2)
C31 C30 P1 111.17(17)
C31 C30 C34 104.4(2)
C34 C30 P1 113.27(18)
C32 C31 C30 104.4(2)
C33 C32 C31 103.2(2)
C32 C33 C34 106.2(2)
C33 C34 C30 105.8(2)
C36 C35 P1 118.6(2)
C36 C35 C39 102.6(2)
C39 C35 P1 113.85(19)
C35 C36 C37 101.9(2)
C36 C37 C38 105.0(2)
C39 C38 C37 106.4(3)
C35 C39 C38 103.6(3)
C41 O2 C42 112.4(3)
O2 C41 C40 109.6(3)
O2 C42 C43 110.1(3)

loop_
_geom_bond_atom_site_label_1
_geom_bond_atom_site_label_2
_geom_bond_distance
Pd1 Cl1 2.4121(6)
Pd1 P1 2.2688(7)
Pd1 C13 2.085(2)
Pd1 C14 2.156(2)
Pd1 C15 2.279(3)
P1 C1 1.856(2)
P1 C30 1.838(3)
P1 C35 1.845(3)
O1 C22 1.373(3)
O1 C29 1.423(3)
C1 C2 1.408(3)
C1 C6 1.416(3)
C2 C3 1.392(3)
C2 C13 1.504(3)
C3 C4 1.382(4)
C4 C5 1.385(4)
C5 C6 1.393(4)
C6 C7 1.498(4)
C7 C8 1.407(4)
C7 C12 1.408(4)
C8 C9 1.403(4)
C8 C25 1.509(4)
C9 C10 1.382(5)
C10 C11 1.374(5)
C11 C12 1.396(4)
C12 C26 1.510(5)
C13 C14 1.440(3)
C13 C18 1.542(3)
C14 C15 1.402(4)
C14 C27 1.498(4)
C15 C16 1.458(4)
C16 C17 1.351(3)
C17 C18 1.513(3)
C17 C19 1.475(3)
C18 C28 1.537(3)
C19 C20 1.396(3)
C19 C24 1.403(3)
C20 C21 1.388(4)
C21 C22 1.386(3)
C22 C23 1.390(4)
C23 C24 1.377(4)
C30 C31 1.548(4)
C30 C34 1.565(3)
C31 C32 1.519(4)
C32 C33 1.511(4)
C33 C34 1.527(4)
C35 C36 1.529(4)
C35 C39 1.535(4)
C36 C37 1.533(4)
C37 C38 1.545(5)
C38 C39 1.540(4)
O2 C41 1.413(4)
O2 C42 1.421(4)
C40 C41 1.486(5)
C42 C43 1.483(5)

loop_
_geom_torsion_atom_site_label_1
_geom_torsion_atom_site_label_2
_geom_torsion_atom_site_label_3
_geom_torsion_atom_site_label_4
_geom_torsion
Pd1 P1 C1 C2 -3.69(19)
Pd1 P1 C1 C6 175.6(2)
Pd1 P1 C30 C31 -46.01(19)
Pd1 P1 C30 C34 71.20(18)
Pd1 P1 C35 C36 -138.49(18)
Pd1 P1 C35 C39 -17.6(2)
Pd1 C13 C14 C15 -62.69(19)
Pd1 C13 C14 C27 109.7(2)
Pd1 C13 C18 C17 50.5(2)
Pd1 C13 C18 C28 -76.4(2)
Pd1 C14 C15 C16 -86.2(2)
Pd1 C15 C16 C17 -63.8(3)
P1 C1 C2 C3 175.67(19)
P1 C1 C2 C13 -11.5(3)
P1 C1 C6 C5 -175.0(2)
P1 C1 C6 C7 10.1(4)
P1 C30 C31 C32 150.93(19)
P1 C30 C34 C33 -127.3(2)
P1 C35 C36 C37 172.0(2)
P1 C35 C39 C38 -168.4(2)
O1 C22 C23 C24 178.7(2)
C1 P1 C30 C31 64.0(2)
C1 P1 C30 C34 -178.74(17)
C1 P1 C35 C36 103.8(2)
C1 P1 C35 C39 -135.3(2)
C1 C2 C3 C4 0.9(4)
C1 C2 C13 Pd1 23.1(3)
C1 C2 C13 C14 107.7(3)
C1 C2 C13 C18 -104.1(2)
C1 C6 C7 C8 -98.8(3)
C1 C6 C7 C12 87.1(3)
C2 C1 C6 C5 4.3(4)
C2 C1 C6 C7 -170.6(2)
C2 C3 C4 C5 1.4(4)
C2 C13 C14 Pd1 -109.3(2)
C2 C13 C14 C15 -172.0(2)
C2 C13 C14 C27 0.4(4)
C2 C13 C18 C17 -179.9(2)
C2 C13 C18 C28 53.3(3)
C3 C2 C13 Pd1 -163.84(18)
C3 C2 C13 C14 -79.3(3)
C3 C2 C13 C18 69.0(3)
C3 C4 C5 C6 -0.8(4)
C4 C5 C6 C1 -2.1(4)
C4 C5 C6 C7 173.1(3)
C5 C6 C7 C8 86.2(3)
C5 C6 C7 C12 -87.9(3)
C6 C1 C2 C3 -3.7(4)
C6 C1 C2 C13 169.1(2)
C6 C7 C8 C9 -179.4(2)
C6 C7 C8 C25 -1.7(4)
C6 C7 C12 C11 179.5(3)
C6 C7 C12 C26 2.1(4)
C7 C8 C9 C10 2.1(4)
C8 C7 C12 C11 5.3(4)
C8 C7 C12 C26 -172.1(3)
C8 C9 C10 C11 1.4(5)
C9 C10 C11 C12 -1.5(5)
C10 C11 C12 C7 -1.8(4)
C10 C11 C12 C26 175.6(3)
C12 C7 C8 C9 -5.4(4)
C12 C7 C8 C25 172.3(3)
C13 C2 C3 C4 -172.1(2)
C13 C14 C15 Pd1 57.64(18)
C13 C14 C15 C16 -28.5(3)
C14 C13 C18 C17 -30.5(3)
C14 C13 C18 C28 -157.3(2)
C14 C15 C16 C17 4.3(4)
C15 C16 C17 C18 7.3(4)
C15 C16 C17 C19 -167.4(2)
C16 C17 C18 C13 5.5(3)
C16 C17 C18 C28 132.4(3)
C16 C17 C19 C20 -34.4(4)
C16 C17 C19 C24 140.8(3)
C17 C19 C20 C21 173.9(2)
C17 C19 C24 C23 -173.8(2)
C18 C13 C14 Pd1 104.3(2)
C18 C13 C14 C15 41.6(3)
C18 C13 C14 C27 -146.0(2)
C18 C17 C19 C20 150.9(2)
C18 C17 C19 C24 -34.0(3)
C19 C17 C18 C13 -179.7(2)
C19 C17 C18 C28 -52.8(3)
C19 C20 C21 C22 0.1(4)
C20 C19 C24 C23 1.6(4)
C20 C21 C22 O1 -178.6(2)
C20 C21 C22 C23 1.3(4)
C21 C22 C23 C24 -1.2(4)
C22 C23 C24 C19 -0.3(4)
C24 C19 C20 C21 -1.5(4)
C25 C8 C9 C10 -175.6(3)
C27 C14 C15 Pd1 -114.8(2)
C27 C14 C15 C16 159.0(2)
C29 O1 C22 C21 -6.2(4)
C29 O1 C22 C23 174.0(2)
C30 P1 C1 C2 -119.08(19)
C30 P1 C1 C6 60.2(2)
C30 P1 C35 C36 -10.2(2)
C30 P1 C35 C39 110.7(2)
C30 C31 C32 C33 -40.1(3)
C31 C30 C34 C33 -6.2(3)
C31 C32 C33 C34 36.4(3)
C32 C33 C34 C30 -18.5(3)
C34 C30 C31 C32 28.4(3)
C35 P1 C1 C2 125.60(19)
C35 P1 C1 C6 -55.1(3)
C35 P1 C30 C31 179.47(18)
C35 P1 C30 C34 -63.3(2)
C35 C36 C37 C38 -34.4(3)
C36 C35 C39 C38 -38.9(3)
C36 C37 C38 C39 10.6(4)
C37 C38 C39 C35 17.3(3)
C39 C35 C36 C37 45.5(3)
C41 O2 C42 C43 175.0(3)
C42 O2 C41 C40 -175.7(3)
